data_2230253
loop_
_publ_author_name
'Ali, A. Jahubar'
'Athimoolam, S.'
'Bahadur, S. Asath'

_publ_section_title
;
 Creatininium cinnamate
;
_journal_coeditor_code BT5542
_journal_issue 6
_journal_name_full 'Acta Crystallographica Section E'
_journal_page_first o1376
_journal_paper_doi 10.1107/S1600536811016916
_journal_volume 67
_journal_year 2011
_chemical_formula_iupac 'C4 H8 N3 O +, C9 H7 O2 -'
_chemical_formula_moiety 'C4 H8 N3 O +, C9 H7 O2 -'
_chemical_formula_sum 'C13 H15 N3 O3'
_chemical_formula_weight 261.28
_chemical_name_common 'Creatininium cinnamate'
_chemical_name_systematic
;
2-amino-1-methyl-4-oxo-4,5-dihydro-1<i>H</i>-imidazol-3-ium
3-phenylprop-2-enoate
;
_space_group_IT_number 14
_symmetry_cell_setting monoclinic
_symmetry_space_group_name_Hall '-P 2ybc'
_symmetry_space_group_name_H-M 'P 1 21/c 1'
_atom_sites_solution_hydrogens geom
_atom_sites_solution_primary direct
_atom_sites_solution_secondary difmap
_audit_creation_method SHELXTL/PC
_cell_angle_alpha 90.00
_cell_angle_beta 104.578(2)
_cell_angle_gamma 90.00
_cell_formula_units_Z 4
_cell_length_a 9.1680(8)
_cell_length_b 11.3391(11)
_cell_length_c 12.7070(12)
_cell_measurement_reflns_used 3849
_cell_measurement_temperature 293(2)
_cell_measurement_theta_max 24.5
_cell_measurement_theta_min 2.1
_cell_volume 1278.5(2)
_computing_cell_refinement 'SAINT (Bruker, 2001)'
_computing_data_collection 'SMART (Bruker, 2001)'
_computing_data_reduction 'SAINT (Bruker, 2001)'
_computing_molecular_graphics
;
Mercury (Macrae <i>et al.</i>, 2008) and PLATON (Spek, 2009)
;
_computing_publication_material 'SHELXTL/PC (Sheldrick, 2008)'
_computing_structure_refinement 'SHELXTL/PC (Sheldrick, 2008)'
_computing_structure_solution 'SHELXTL/PC (Sheldrick, 2008)'
_diffrn_ambient_temperature 293(2)
_diffrn_measured_fraction_theta_full 0.999
_diffrn_measured_fraction_theta_max 0.999
_diffrn_measurement_device_type 'Bruker SMART APEX CCD area-detector'
_diffrn_measurement_method \w
_diffrn_radiation_monochromator graphite
_diffrn_radiation_source 'fine-focus sealed tube'
_diffrn_radiation_type MoK\a
_diffrn_radiation_wavelength 0.71073
_diffrn_reflns_av_R_equivalents 0.0230
_diffrn_reflns_av_sigmaI/netI 0.0179
_diffrn_reflns_limit_h_max 10
_diffrn_reflns_limit_h_min -10
_diffrn_reflns_limit_k_max 13
_diffrn_reflns_limit_k_min -13
_diffrn_reflns_limit_l_max 15
_diffrn_reflns_limit_l_min -15
_diffrn_reflns_number 9014
_diffrn_reflns_theta_full 25.00
_diffrn_reflns_theta_max 25.00
_diffrn_reflns_theta_min 2.30
_diffrn_standards_number 0
_exptl_absorpt_coefficient_mu 0.099
_exptl_absorpt_correction_type none
_exptl_crystal_colour colourless
_exptl_crystal_density_diffrn 1.357
_exptl_crystal_density_method 'not measured'
_exptl_crystal_description block
_exptl_crystal_F_000 552
_exptl_crystal_size_max 0.25
_exptl_crystal_size_mid 0.22
_exptl_crystal_size_min 0.18
_refine_diff_density_max 0.157
_refine_diff_density_min -0.143
_refine_ls_extinction_coef 0.047(4)
_refine_ls_extinction_expression Fc^*^=kFc[1+0.001xFc^2^\l^3^/sin(2\q)]^-1/4^
_refine_ls_extinction_method 'SHELXL97 (Sheldrick, 2008)'
_refine_ls_goodness_of_fit_ref 1.048
_refine_ls_hydrogen_treatment mixed
_refine_ls_matrix_type full
_refine_ls_number_parameters 186
_refine_ls_number_reflns 2250
_refine_ls_number_restraints 0
_refine_ls_restrained_S_all 1.048
_refine_ls_R_factor_all 0.0384
_refine_ls_R_factor_gt 0.0354
_refine_ls_shift/su_max 0.000
_refine_ls_shift/su_mean 0.000
_refine_ls_structure_factor_coef Fsqd
_refine_ls_weighting_details 'calc w = 1/[\s^2^(Fo^2^)+(0.0546P)^2^+0.2262P] where P=(Fo^2^+2Fc^2^)/3'
_refine_ls_weighting_scheme calc
_refine_ls_wR_factor_gt 0.0969
_refine_ls_wR_factor_ref 0.0995
_reflns_number_gt 2037
_reflns_number_total 2250
_reflns_threshold_expression I>2\s(I)
_cod_data_source_file bt5542.cif
_cod_data_source_block I
_cod_original_sg_symbol_H-M 'P 21/c'
_cod_database_code 2230253
_cod_database_fobs_code 2230253

loop_
_symmetry_equiv_pos_as_xyz
'x, y, z'
'-x, y+1/2, -z+1/2'
'-x, -y, -z'
'x, -y-1/2, z-1/2'

loop_
_atom_site_type_symbol
_atom_site_label
_atom_site_fract_x
_atom_site_fract_y
_atom_site_fract_z
_atom_site_U_iso_or_equiv
_atom_site_adp_type
_atom_site_calc_flag
_atom_site_refinement_flags
_atom_site_occupancy
_atom_site_symmetry_multiplicity
_atom_site_disorder_assembly
_atom_site_disorder_group
C C11 0.90518(15) -0.14215(12) 0.42786(10) 0.0444(3) Uani d . 1 1 . .
C C12 0.82555(14) -0.03500(11) 0.37734(10) 0.0425(3) Uani d . 1 1 . .
H H12 0.8449 -0.0046 0.3142 0.051 Uiso calc R 1 1 . .
C C13 0.72755(15) 0.01743(12) 0.42137(10) 0.0465(3) Uani d . 1 1 . .
H H13 0.7159 -0.0168 0.4853 0.056 Uiso calc R 1 1 . .
C C14 0.63452(14) 0.12096(11) 0.38527(10) 0.0431(3) Uani d . 1 1 . .
C C15 0.61909(16) 0.17391(12) 0.28495(11) 0.0501(3) Uani d . 1 1 . .
H H15 0.6716 0.1446 0.2368 0.060 Uiso calc R 1 1 . .
C C16 0.52597(19) 0.26999(14) 0.25656(13) 0.0620(4) Uani d . 1 1 . .
H H16 0.5149 0.3046 0.1887 0.074 Uiso calc R 1 1 . .
C C17 0.44942(18) 0.31527(14) 0.32702(14) 0.0627(4) Uani d . 1 1 . .
H H17 0.3885 0.3813 0.3076 0.075 Uiso calc R 1 1 . .
C C18 0.46263(19) 0.26350(16) 0.42554(14) 0.0685(5) Uani d . 1 1 . .
H H18 0.4099 0.2934 0.4733 0.082 Uiso calc R 1 1 . .
C C19 0.55385(19) 0.16718(15) 0.45395(12) 0.0616(4) Uani d . 1 1 . .
H H19 0.5618 0.1319 0.5212 0.074 Uiso calc R 1 1 . .
C C5 0.88984(14) 0.38873(11) 0.37801(10) 0.0404(3) Uani d . 1 1 . .
C C3 0.78741(16) 0.45605(12) 0.50957(11) 0.0490(3) Uani d . 1 1 . .
C C2 0.74062(17) 0.53562(12) 0.41229(11) 0.0514(4) Uani d . 1 1 . .
H H2A 0.6319 0.5368 0.3846 0.062 Uiso calc R 1 1 . .
H H2B 0.7763 0.6155 0.4299 0.062 Uiso calc R 1 1 . .
C C1 0.8109(2) 0.53413(16) 0.23096(13) 0.0705(5) Uani d . 1 1 . .
H H1A 0.8739 0.6030 0.2417 0.106 Uiso calc R 1 1 . .
H H1B 0.7096 0.5559 0.1944 0.106 Uiso calc R 1 1 . .
H H1C 0.8481 0.4779 0.1875 0.106 Uiso calc R 1 1 . .
N N1 0.81251(13) 0.48238(10) 0.33492(9) 0.0477(3) Uani d . 1 1 . .
N N4 0.87699(13) 0.37178(10) 0.48180(9) 0.0445(3) Uani d . 1 1 . .
N N5 0.96941(14) 0.32061(11) 0.33272(10) 0.0490(3) Uani d . 1 1 . .
O O11 0.99961(12) -0.18945(8) 0.38395(8) 0.0530(3) Uani d . 1 1 . .
O O12 0.87297(14) -0.18107(10) 0.51056(9) 0.0711(4) Uani d . 1 1 . .
O O1 0.75459(15) 0.46421(10) 0.59527(9) 0.0710(4) Uani d . 1 1 . .
H H4 0.9161(18) 0.3101(15) 0.5239(14) 0.060(5) Uiso d . 1 1 . .
H H5A 0.9778(18) 0.3305(14) 0.2643(15) 0.058(4) Uiso d . 1 1 . .
H H5B 1.0243(19) 0.2638(16) 0.3789(15) 0.066(5) Uiso d . 1 1 . .

loop_
_atom_site_aniso_label
_atom_site_aniso_U_11
_atom_site_aniso_U_22
_atom_site_aniso_U_33
_atom_site_aniso_U_12
_atom_site_aniso_U_13
_atom_site_aniso_U_23
C11 0.0542(7) 0.0438(7) 0.0369(6) 0.0026(6) 0.0146(5) 0.0020(5)
C12 0.0507(7) 0.0421(7) 0.0361(6) 0.0009(5) 0.0134(5) 0.0027(5)
C13 0.0584(8) 0.0485(7) 0.0338(6) 0.0048(6) 0.0137(6) 0.0018(5)
C14 0.0480(7) 0.0435(7) 0.0385(7) 0.0017(5) 0.0125(5) -0.0033(5)
C15 0.0614(8) 0.0500(8) 0.0425(7) 0.0052(6) 0.0196(6) -0.0004(6)
C16 0.0775(10) 0.0569(9) 0.0514(8) 0.0108(8) 0.0155(7) 0.0125(7)
C17 0.0643(9) 0.0541(9) 0.0671(10) 0.0176(7) 0.0116(8) 0.0003(7)
C18 0.0749(10) 0.0713(11) 0.0660(10) 0.0226(9) 0.0301(8) -0.0061(8)
C19 0.0767(10) 0.0682(10) 0.0463(8) 0.0190(8) 0.0276(7) 0.0051(7)
C5 0.0469(7) 0.0404(7) 0.0353(6) -0.0022(5) 0.0130(5) 0.0000(5)
C3 0.0625(8) 0.0446(7) 0.0451(7) 0.0008(6) 0.0231(6) -0.0030(6)
C2 0.0596(8) 0.0469(8) 0.0507(8) 0.0092(6) 0.0196(6) 0.0002(6)
C1 0.0960(12) 0.0713(11) 0.0481(9) 0.0244(9) 0.0257(8) 0.0208(7)
N1 0.0600(7) 0.0469(6) 0.0385(6) 0.0083(5) 0.0165(5) 0.0061(5)
N4 0.0596(7) 0.0415(6) 0.0363(6) 0.0050(5) 0.0194(5) 0.0036(5)
N5 0.0634(7) 0.0509(7) 0.0374(6) 0.0112(6) 0.0216(5) 0.0045(5)
O11 0.0690(6) 0.0500(6) 0.0451(5) 0.0160(4) 0.0240(5) 0.0054(4)
O12 0.0861(8) 0.0757(8) 0.0637(7) 0.0326(6) 0.0415(6) 0.0330(6)
O1 0.1074(9) 0.0644(7) 0.0550(6) 0.0145(6) 0.0460(6) -0.0001(5)

loop_
_atom_type_symbol
_atom_type_description
_atom_type_scat_dispersion_real
_atom_type_scat_dispersion_imag
_atom_type_scat_source
C C 0.0033 0.0016 'International Tables Vol C Tables 4.2.6.8 and 6.1.1.4'
H H 0.0000 0.0000 'International Tables Vol C Tables 4.2.6.8 and 6.1.1.4'
N N 0.0061 0.0033 'International Tables Vol C Tables 4.2.6.8 and 6.1.1.4'
O O 0.0106 0.0060 'International Tables Vol C Tables 4.2.6.8 and 6.1.1.4'

loop_
_geom_angle_atom_site_label_1
_geom_angle_atom_site_label_2
_geom_angle_atom_site_label_3
_geom_angle_site_symmetry_1
_geom_angle_site_symmetry_3
_geom_angle
_geom_angle_publ_flag
O12 C11 O11 . . 123.98(12) ?
O12 C11 C12 . . 117.57(11) ?
O11 C11 C12 . . 118.44(11) ?
C13 C12 C11 . . 120.18(12) ?
C13 C12 H12 . . 119.9 ?
C11 C12 H12 . . 119.9 ?
C12 C13 C14 . . 129.78(12) ?
C12 C13 H13 . . 115.1 ?
C14 C13 H13 . . 115.1 ?
C19 C14 C15 . . 118.07(13) ?
C19 C14 C13 . . 118.11(12) ?
C15 C14 C13 . . 123.79(11) ?
C16 C15 C14 . . 119.89(13) ?
C16 C15 H15 . . 120.1 ?
C14 C15 H15 . . 120.1 ?
C17 C16 C15 . . 120.80(14) ?
C17 C16 H16 . . 119.6 ?
C15 C16 H16 . . 119.6 ?
C18 C17 C16 . . 119.90(14) ?
C18 C17 H17 . . 120.0 ?
C16 C17 H17 . . 120.0 ?
C17 C18 C19 . . 119.63(14) ?
C17 C18 H18 . . 120.2 ?
C19 C18 H18 . . 120.2 ?
C18 C19 C14 . . 121.69(14) ?
C18 C19 H19 . . 119.2 ?
C14 C19 H19 . . 119.2 ?
N5 C5 N1 . . 126.99(12) ?
N5 C5 N4 . . 122.74(12) ?
N1 C5 N4 . . 110.27(11) ?
O1 C3 N4 . . 126.30(13) ?
O1 C3 C2 . . 127.81(13) ?
N4 C3 C2 . . 105.88(11) ?
N1 C2 C3 . . 102.94(11) ?
N1 C2 H2A . . 111.2 ?
C3 C2 H2A . . 111.2 ?
N1 C2 H2B . . 111.2 ?
C3 C2 H2B . . 111.2 ?
H2A C2 H2B . . 109.1 ?
N1 C1 H1A . . 109.5 ?
N1 C1 H1B . . 109.5 ?
H1A C1 H1B . . 109.5 ?
N1 C1 H1C . . 109.5 ?
H1A C1 H1C . . 109.5 ?
H1B C1 H1C . . 109.5 ?
C5 N1 C1 . . 126.10(12) ?
C5 N1 C2 . . 110.10(10) ?
C1 N1 C2 . . 123.47(12) ?
C3 N4 C5 . . 110.80(11) ?
C3 N4 H4 . . 124.6(10) ?
C5 N4 H4 . . 124.4(10) ?
C5 N5 H5A . . 123.4(10) ?
C5 N5 H5B . . 114.2(10) ?
H5A N5 H5B . . 122.2(14) ?

loop_
_geom_bond_atom_site_label_1
_geom_bond_atom_site_label_2
_geom_bond_site_symmetry_2
_geom_bond_distance
_geom_bond_publ_flag
C11 O12 . 1.2419(16) .
C11 O11 . 1.2616(16) .
C11 C12 . 1.4784(18) ?
C12 C13 . 1.3140(18) ?
C12 H12 . 0.9300 ?
C13 C14 . 1.4558(19) ?
C13 H13 . 0.9300 ?
C14 C19 . 1.3814(18) ?
C14 C15 . 1.3836(19) ?
C15 C16 . 1.375(2) ?
C15 H15 . 0.9300 ?
C16 C17 . 1.369(2) ?
C16 H16 . 0.9300 ?
C17 C18 . 1.360(2) ?
C17 H17 . 0.9300 ?
C18 C19 . 1.368(2) ?
C18 H18 . 0.9300 ?
C19 H19 . 0.9300 ?
C5 N5 . 1.2928(17) ?
C5 N1 . 1.3170(16) ?
C5 N4 . 1.3669(16) .
C3 O1 . 1.2041(16) ?
C3 N4 . 1.3631(17) .
C2 N1 . 1.4462(16) ?
C2 H2A . 0.9700 ?
C2 H2B . 0.9700 ?
C1 N1 . 1.4422(17) ?
C1 H1A . 0.9600 ?
C1 H1B . 0.9600 ?
C1 H1C . 0.9600 ?
N4 H4 . 0.899(18) ?
N5 H5A . 0.899(18) ?
N5 H5B . 0.929(19) ?

loop_
_geom_hbond_atom_site_label_D
_geom_hbond_atom_site_label_H
_geom_hbond_atom_site_label_A
_geom_hbond_site_symmetry_A
_geom_hbond_distance_DH
_geom_hbond_distance_HA
_geom_hbond_distance_DA
_geom_hbond_angle_DHA
N4 H4 O11 3_756 0.899(18) 1.840(18) 2.7373(15) 177(2)
N5 H5A O11 2_755 0.899(18) 1.959(18) 2.8403(16) 166.0(10)
N5 H5B O12 3_756 0.929(19) 1.754(19) 2.6663(16) 167(2)

loop_
_geom_torsion_atom_site_label_1
_geom_torsion_atom_site_label_2
_geom_torsion_atom_site_label_3
_geom_torsion_atom_site_label_4
_geom_torsion_site_symmetry_1
_geom_torsion_site_symmetry_2
_geom_torsion_site_symmetry_3
_geom_torsion_site_symmetry_4
_geom_torsion
_geom_torsion_publ_flag
O12 C11 C12 C13 . . . . 1.7(2) ?
O11 C11 C12 C13 . . . . -179.30(13) ?
C11 C12 C13 C14 . . . . -178.52(13) ?
C12 C13 C14 C19 . . . . -172.03(15) ?
C12 C13 C14 C15 . . . . 9.8(2) ?
C19 C14 C15 C16 . . . . 0.3(2) ?
C13 C14 C15 C16 . . . . 178.51(14) ?
C14 C15 C16 C17 . . . . 0.9(2) ?
C15 C16 C17 C18 . . . . -1.4(3) ?
C16 C17 C18 C19 . . . . 0.7(3) ?
C17 C18 C19 C14 . . . . 0.5(3) ?
C15 C14 C19 C18 . . . . -1.0(2) ?
C13 C14 C19 C18 . . . . -179.29(16) ?
O1 C3 C2 N1 . . . . -179.68(15) ?
N4 C3 C2 N1 . . . . 0.82(15) ?
N5 C5 N1 C1 . . . . -5.5(2) ?
N4 C5 N1 C1 . . . . 173.73(14) ?
N5 C5 N1 C2 . . . . -179.12(13) ?
N4 C5 N1 C2 . . . . 0.16(15) ?
C3 C2 N1 C5 . . . . -0.60(15) ?
C3 C2 N1 C1 . . . . -174.38(14) ?
O1 C3 N4 C5 . . . . 179.71(15) ?
C2 C3 N4 C5 . . . . -0.79(15) ?
N5 C5 N4 C3 . . . . 179.74(12) ?
N1 C5 N4 C3 . . . . 0.43(15) ?

loop_
_cod_related_entry_id
_cod_related_entry_database
_cod_related_entry_code
1 ChemSpider 30656682
